data_1573876
loop_
_publ_author_name
'Vlahakis, Niko'
'Clauss, Arden'
'Rodriguez, Jose A.'

_publ_section_title
;
 Accounting for electron-beam-induced warping of molecular nanocrystals in
 MicroED structure determination.
;
_journal_coeditor_code NF5001SUP1
_journal_issue 2
_journal_name_full IUCrJ
_journal_paper_doi 10.1107/S2052252524012132
_journal_volume 12
_journal_year 2025
_chemical_absolute_configuration rm
_chemical_formula_sum 'C12 H16 N6 O4 Zn'
_chemical_formula_weight 373.69
_chemical_name_common Zn(II)-histidine
_space_group_crystal_system tetragonal
_space_group_IT_number 96
_space_group_name_Hall 'P 4nw 2abw'
_space_group_name_H-M_alt 'P 43 21 2'
_atom_sites_solution_hydrogens geom
_audit_creation_method SHELXL-2019/3
_audit_update_record
;
2024-04-12 # Formatted by publCIF

;
_cell_angle_alpha 90
_cell_angle_beta 90
_cell_angle_gamma 90
_cell_formula_units_Z 4
_cell_length_a 7.090(2)
_cell_length_b 7.0900(19)
_cell_length_c 29.070(3)
_cell_measurement_reflns_used 5251
_cell_measurement_temperature 293(2)
_cell_measurement_theta_max 0.897
_cell_measurement_theta_min 0.099
_cell_volume 1461.3(6)
_computing_structure_refinement 'SHELXL-2019/2 (Sheldrick, 2019)'
_computing_structure_solution 'SHELXT 2018/2 (Sheldrick, 2018)'
_diffrn_ambient_temperature 293(2)
_diffrn_measured_fraction_theta_full 0.921
_diffrn_measured_fraction_theta_max 0.916
_diffrn_measurement_device_type TEM
_diffrn_radiation_type Electron
_diffrn_radiation_wavelength 0.0251
_diffrn_reflns_av_R_equivalents 0.1808
_diffrn_reflns_av_unetI/netI 0.1652
_diffrn_reflns_Laue_measured_fraction_full 0.921
_diffrn_reflns_Laue_measured_fraction_max 0.916
_diffrn_reflns_limit_h_max 8
_diffrn_reflns_limit_h_min -8
_diffrn_reflns_limit_k_max 6
_diffrn_reflns_limit_k_min -6
_diffrn_reflns_limit_l_max 35
_diffrn_reflns_limit_l_min -36
_diffrn_reflns_number 5251
_diffrn_reflns_point_group_measured_fraction_full 0.917
_diffrn_reflns_point_group_measured_fraction_max 0.909
_diffrn_reflns_theta_full 0.863
_diffrn_reflns_theta_max 0.897
_diffrn_reflns_theta_min 0.099
_diffrn_source FEG
_exptl_absorpt_coefficient_mu 0.000
_exptl_crystal_colour Colorless
_exptl_crystal_density_diffrn 1.699
_exptl_crystal_description Plate
_exptl_crystal_F_000 263
_refine_diff_density_max 0.220
_refine_diff_density_min -0.205
_refine_diff_density_rms 0.052
_refine_ls_abs_structure_details
;
 All f" are zero, so absolute structure could not be determined
;
_refine_ls_extinction_coef 9764(46)
_refine_ls_extinction_expression Fc^*^=kFc[1+0.001xFc^2^\l^3^/sin(2\q)]^-1/4^
_refine_ls_extinction_method 'SHELXL-2019/2 (Sheldrick 2019)'
_refine_ls_goodness_of_fit_ref 1.191
_refine_ls_hydrogen_treatment constr
_refine_ls_matrix_type full
_refine_ls_number_parameters 106
_refine_ls_number_reflns 1352
_refine_ls_number_restraints 174
_refine_ls_restrained_S_all 1.134
_refine_ls_R_factor_all 0.1885
_refine_ls_R_factor_gt 0.1654
_refine_ls_shift/su_max 0.002
_refine_ls_shift/su_mean 0.000
_refine_ls_structure_factor_coef Fsqd
_refine_ls_weighting_details 'w=1/[\s^2^(Fo^2^)+(0.1655P)^2^+0.6319P] where P=(Fo^2^+2Fc^2^)/3'
_refine_ls_weighting_scheme calc
_refine_ls_wR_factor_gt 0.4000
_refine_ls_wR_factor_ref 0.4190
_reflns_Friedel_coverage 0.540
_reflns_Friedel_fraction_full 0.910
_reflns_Friedel_fraction_max 0.896
_reflns_number_gt 1058
_reflns_number_total 1352
_reflns_threshold_expression 'I > 2\s(I)'
_cod_data_source_file nf5001.cif
_cod_data_source_block ZnIIhistidine
_cod_original_cell_volume 1461.3(8)
_cod_database_code 1573876
_shelx_shelxl_version_number 2019/3
_shelx_space_group_comment
;
The symmetry employed for this shelxl refinement is uniquely defined
by the following loop, which should always be used as a source of
symmetry information in preference to the above space-group names.
They are only intended as comments.
;
_publcif_funding_html
;
;

loop_
_space_group_symop_operation_xyz
'x, y, z'
'-y+1/2, x+1/2, z+3/4'
'y+1/2, -x+1/2, z+1/4'
'x+1/2, -y+1/2, -z+1/4'
'-x+1/2, y+1/2, -z+3/4'
'-x, -y, z+1/2'
'y, x, -z'
'-y, -x, -z+1/2'

loop_
_atom_site_label
_atom_site_type_symbol
_atom_site_fract_x
_atom_site_fract_y
_atom_site_fract_z
_atom_site_U_iso_or_equiv
_atom_site_adp_type
_atom_site_occupancy
_atom_site_site_symmetry_order
_atom_site_calc_flag
_atom_site_refinement_flags_posn
_atom_site_refinement_flags_adp
_atom_site_refinement_flags_occupancy
_atom_site_disorder_assembly
_atom_site_disorder_group
Zn1 Zn 0.6309(8) 0.3691(8) 0.250000 0.0434(18) Uani 1 2 d S T P . .
N1 N 0.856(2) 0.513(2) 0.2216(4) 0.042(3) Uani 1 1 d . U . . .
H1A H 0.908675 0.443736 0.199538 0.051 Uiso 1 1 calc R U . . .
H1B H 0.816326 0.620774 0.209333 0.051 Uiso 1 1 calc R U . . .
N2 N 0.611(2) 0.590(2) 0.2964(4) 0.043(3) Uani 1 1 d . U . . .
N3 N 0.529(2) 0.728(3) 0.3585(4) 0.049(3) Uani 1 1 d . U . . .
H5 H 0.463018 0.760067 0.382026 0.059 Uiso 1 1 calc R U . . .
C4 C 0.7493(6) 0.705(3) 0.3085(2) 0.048(3) Uani 1 1 d D U . . .
O1 O 1.143(3) 0.363(3) 0.3134(4) 0.067(4) Uani 1 1 d . U . . .
C6 C 0.481(3) 0.611(3) 0.3270(4) 0.049(3) Uani 1 1 d . U . . .
H6 H 0.365965 0.548719 0.326338 0.059 Uiso 1 1 calc R U . . .
C1 C 1.002(2) 0.3849(7) 0.28982(19) 0.051(3) Uani 1 1 d D U . . .
O2 O 0.862(2) 0.280(2) 0.2914(4) 0.054(3) Uani 1 1 d . U . . .
C5 C 0.707(3) 0.793(3) 0.3479(4) 0.047(3) Uani 1 1 d . U . . .
H4 H 0.780021 0.878367 0.364200 0.056 Uiso 1 1 calc R U . . .
C2 C 0.9864(15) 0.5482(4) 0.2567(2) 0.047(3) Uani 1 1 d D U . . .
H2 H 1.110257 0.568346 0.242628 0.056 Uiso 1 1 calc R U . . .
C3 C 0.9332(5) 0.7243(7) 0.28284(15) 0.054(3) Uani 1 1 d D U . . .
H3A H 1.032618 0.754074 0.304589 0.065 Uiso 1 1 calc R U . . .
H3B H 0.923333 0.828685 0.261390 0.065 Uiso 1 1 calc R U . . .

loop_
_atom_site_aniso_label
_atom_site_aniso_U_11
_atom_site_aniso_U_22
_atom_site_aniso_U_33
_atom_site_aniso_U_23
_atom_site_aniso_U_13
_atom_site_aniso_U_12
Zn1 0.056(3) 0.056(3) 0.018(2) -0.0026(18) -0.0026(18) 0.000(4)
N1 0.046(7) 0.046(7) 0.034(5) 0.005(4) 0.007(5) 0.029(6)
N2 0.041(6) 0.062(7) 0.026(4) -0.009(4) 0.000(4) 0.000(5)
N3 0.054(7) 0.069(8) 0.024(4) -0.008(5) 0.007(5) 0.005(6)
C4 0.053(6) 0.065(7) 0.028(5) -0.014(5) 0.004(4) -0.007(5)
O1 0.061(8) 0.104(12) 0.036(6) 0.024(7) -0.009(6) -0.002(9)
C6 0.051(7) 0.070(8) 0.027(5) -0.007(5) 0.007(5) 0.001(6)
C1 0.048(6) 0.072(7) 0.033(5) 0.020(6) 0.008(5) 0.008(6)
O2 0.056(6) 0.070(8) 0.038(5) 0.024(5) 0.005(5) 0.006(6)
C5 0.056(7) 0.062(7) 0.024(5) -0.011(5) 0.006(5) 0.002(6)
C2 0.046(6) 0.062(7) 0.032(5) 0.009(5) 0.018(4) 0.008(5)
C3 0.054(7) 0.070(7) 0.039(6) -0.009(6) 0.007(5) -0.006(7)

loop_
_atom_type_symbol
_atom_type_description
_atom_type_scat_dispersion_real
_atom_type_scat_dispersion_imag
_atom_type_scat_source
C C 0.0000 0.0000 'International Tables Vol C Tables 4.2.6.8 and 6.1.1.4'
N N 0.0000 0.0000 'International Tables Vol C Tables 4.2.6.8 and 6.1.1.4'
O O 0.0000 0.0000 'International Tables Vol C Tables 4.2.6.8 and 6.1.1.4'
Zn Zn 0.0000 0.0000 'International Tables Vol C Tables 4.2.6.8 and 6.1.1.4'
H H 0.0000 0.0000 'International Tables Vol C Tables 4.2.6.8 and 6.1.1.4'

loop_
_geom_angle_atom_site_label_1
_geom_angle_atom_site_label_2
_geom_angle_atom_site_label_3
_geom_angle
_geom_angle_site_symmetry_1
_geom_angle_site_symmetry_3
_geom_angle_publ_flag
N1 Zn1 N1 157.3(9) 8_665 . ?
N1 Zn1 N2 86.7(6) 8_665 8_665 ?
N1 Zn1 N2 106.7(5) . 8_665 ?
N1 Zn1 N2 106.7(5) 8_665 . ?
N1 Zn1 N2 86.7(6) . . ?
N2 Zn1 N2 108.6(9) 8_665 . ?
N1 Zn1 O2 85.7(6) 8_665 . ?
N1 Zn1 O2 77.2(6) . . ?
N2 Zn1 O2 166.0(7) 8_665 . ?
N2 Zn1 O2 84.9(6) . . ?
N1 Zn1 O2 77.2(6) 8_665 8_665 ?
N1 Zn1 O2 85.7(6) . 8_665 ?
N2 Zn1 O2 84.9(6) 8_665 8_665 ?
N2 Zn1 O2 166.0(7) . 8_665 ?
O2 Zn1 O2 82.0(10) . 8_665 ?
C2 N1 Zn1 107.9(7) . . ?
C6 N2 C4 105.8(12) . . ?
C6 N2 Zn1 126.1(13) . . ?
C4 N2 Zn1 125.9(10) . . ?
C6 N3 C5 107.3(14) . . ?
N2 C4 C5 110.3(11) . . ?
N2 C4 C3 124.6(10) . . ?
C5 C4 C3 125.1(12) . . ?
N3 C6 N2 112.4(18) . . ?
O1 C1 O2 123.7(11) . . ?
O1 C1 C2 121.0(13) . . ?
O2 C1 C2 115.3(12) . . ?
C1 O2 Zn1 114.5(10) . . ?
C4 C5 N3 104.1(14) . . ?
N1 C2 C3 110.5(8) . . ?
N1 C2 C1 112.0(9) . . ?
C3 C2 C1 109.4(5) . . ?
C4 C3 C2 112.8(8) . . ?

loop_
_geom_bond_atom_site_label_1
_geom_bond_atom_site_label_2
_geom_bond_distance
_geom_bond_site_symmetry_2
_geom_bond_publ_flag
Zn1 N1 2.063(16) 8_665 ?
Zn1 N1 2.063(16) . ?
Zn1 N2 2.070(15) 8_665 ?
Zn1 N2 2.070(15) . ?
Zn1 O2 2.131(17) . ?
Zn1 O2 2.131(17) 8_665 ?
N1 C2 1.402(17) . ?
N2 C6 1.29(2) . ?
N2 C4 1.324(18) . ?
N3 C6 1.28(2) . ?
N3 C5 1.37(2) . ?
C4 C5 1.339(18) . ?
C4 C3 1.509(4) . ?
O1 C1 1.22(2) . ?
C1 O2 1.24(2) . ?
C1 C2 1.509(4) . ?
C2 C3 1.509(4) . ?

loop_
_publcif_info_cif.paper_type
?
